data_8104818
loop_
_publ_author_name
'Li, Tianyu'
'Xu, Xindi'
'Wang, Man'
'Wang, Xia'
'Wu, Qiong'

_publ_section_title
;
 Crystal structure of N,N&#x2032;-bis(4-bromosalicylidene)
 ethylene-1,2-diaminopropan, C34H32Br4N4O4
;
_journal_issue 2
_journal_name_full 'Zeitschrift f\"ur Kristallographie - New Crystal Structures'
_journal_page_first 319
_journal_page_last 321
_journal_paper_doi 10.1515/ncrs-2020-0546
_journal_volume 236
_journal_year 2021
_chemical_formula_moiety '2(C17 H16 Br2 N2 O2)'
_chemical_formula_sum 'C34 H32 Br4 N4 O4'
_chemical_formula_weight 880.27
_space_group_crystal_system monoclinic
_space_group_IT_number 14
_space_group_name_Hall '-P 2yn'
_space_group_name_H-M_alt 'P 1 21/n 1'
_atom_sites_solution_hydrogens geom
_cell_angle_alpha 90
_cell_angle_beta 92.7260(10)
_cell_angle_gamma 90
_cell_formula_units_Z 4
_cell_length_a 16.3126(5)
_cell_length_b 6.9654(2)
_cell_length_c 29.3000(10)
_cell_measurement_reflns_used 7377
_cell_measurement_temperature 150(2)
_cell_measurement_theta_max 25.93
_cell_measurement_theta_min 3.18
_cell_volume 3325.41(18)
_computing_cell_refinement 'SAINT v8.37A (Bruker, 2015)'
_computing_data_reduction 'SAINT v8.37A (Bruker, 2015)'
_computing_molecular_graphics 'Olex2 (Dolomanov et al., 2009)'
_computing_publication_material 'Olex2 (Dolomanov et al., 2009)'
_computing_structure_refinement 'ShelXL (Sheldrick, 2015)'
_diffrn_ambient_temperature 150.0
_diffrn_measured_fraction_theta_full 0.999
_diffrn_measured_fraction_theta_max 0.998
_diffrn_measurement_device_type 'CCD area detector'
_diffrn_measurement_method 'phi and omega scans'
_diffrn_radiation_monochromator graphite
_diffrn_radiation_type MoK\a
_diffrn_radiation_wavelength 0.71073
_diffrn_reflns_av_R_equivalents 0.0752
_diffrn_reflns_av_unetI/netI 0.0372
_diffrn_reflns_Laue_measured_fraction_full 0.999
_diffrn_reflns_Laue_measured_fraction_max 0.998
_diffrn_reflns_limit_h_max 18
_diffrn_reflns_limit_h_min -20
_diffrn_reflns_limit_k_max 8
_diffrn_reflns_limit_k_min -8
_diffrn_reflns_limit_l_max 36
_diffrn_reflns_limit_l_min -36
_diffrn_reflns_number 54956
_diffrn_reflns_point_group_measured_fraction_full 0.999
_diffrn_reflns_point_group_measured_fraction_max 0.998
_diffrn_reflns_theta_full 25.242
_diffrn_reflns_theta_max 26.428
_diffrn_reflns_theta_min 2.382
_exptl_absorpt_coefficient_mu 4.886
_exptl_absorpt_correction_T_max 0.0276
_exptl_absorpt_correction_T_min 0.0091
_exptl_absorpt_correction_type none
_exptl_absorpt_process_details
;
SADABS-2016/2 (Bruker,2016/2) was used for absorption correction.
wR2(int) was 0.0988 before and 0.0655 after correction.
The Ratio of minimum to maximum transmission is 0.3297.
The \l/2 correction factor is Not present.
;
_exptl_crystal_density_diffrn 1.758
_exptl_crystal_density_meas .
_exptl_crystal_description block
_exptl_crystal_F_000 1744
_exptl_crystal_size_max 0.22
_exptl_crystal_size_mid 0.2
_exptl_crystal_size_min 0.18
_refine_diff_density_max 0.619
_refine_diff_density_min -0.292
_refine_diff_density_rms 0.070
_refine_ls_extinction_coef .
_refine_ls_extinction_method none
_refine_ls_goodness_of_fit_ref 1.053
_refine_ls_hydrogen_treatment constr
_refine_ls_matrix_type full
_refine_ls_number_parameters 421
_refine_ls_number_reflns 6827
_refine_ls_number_restraints 0
_refine_ls_restrained_S_all 1.053
_refine_ls_R_factor_all 0.0615
_refine_ls_R_factor_gt 0.0349
_refine_ls_shift/su_max 0.002
_refine_ls_shift/su_mean 0.000
_refine_ls_structure_factor_coef Fsqd
_refine_ls_weighting_details
;
 w=1/[\s^2^(Fo^2^)+(0.0260P)^2^+2.4493P]
 where P=(Fo^2^+2Fc^2^)/3
;
_refine_ls_weighting_scheme calc
_refine_ls_wR_factor_gt 0.0701
_refine_ls_wR_factor_ref 0.0799
_reflns_Friedel_coverage 0.000
_reflns_Friedel_fraction_full .
_reflns_Friedel_fraction_max .
_reflns_number_gt 4981
_reflns_number_total 6827
_reflns_threshold_expression 'I > 2\s(I)'
_cod_data_source_file suppl_j_ncrs-2020-0546_suppl.cif
_cod_data_source_block sk12
_cod_database_code 8104818
_shelx_space_group_comment
;
The symmetry employed for this shelxl refinement is uniquely defined
by the following loop, which should always be used as a source of
symmetry information in preference to the above space-group names.
They are only intended as comments.
;
_shelx_estimated_absorpt_t_max 0.473
_shelx_estimated_absorpt_t_min 0.413
_olex2_refinement_description
;
1. Fixed Uiso
 At 1.2 times of:
  All C(H) groups, All C(H,H) groups
 At 1.5 times of:
  All C(H,H,H) groups, All O(H) groups
2.a Ternary CH refined with riding coordinates:
 C9(H9), C26(H26)
2.b Secondary CH2 refined with riding coordinates:
 C8(H8A,H8B), C25(H25A,H25B)
2.c Aromatic/amide H refined with riding coordinates:
 C2(H2A), C3(H3), C5(H5), C7(H7), C11(H11), C14(H14), C16(H16), C17(H17),
 C20(H20), C22(H22), C23(H23), C24(H24), C28(H28), C30(H30), C31(H31), C33(H33)
2.d Idealised Me refined as rotating group:
 C10(H10A,H10B,H10C), C27(H27A,H27B,H27C)
2.e Idealised tetrahedral OH refined as rotating group:
 O1(H1), O2(H2), O3(H3A), O4(H4)
;

loop_
_space_group_symop_operation_xyz
'x, y, z'
'-x+1/2, y+1/2, -z+1/2'
'-x, -y, -z'
'x-1/2, -y-1/2, z-1/2'

loop_
_atom_site_label
_atom_site_type_symbol
_atom_site_fract_x
_atom_site_fract_y
_atom_site_fract_z
_atom_site_U_iso_or_equiv
_atom_site_adp_type
_atom_site_occupancy
_atom_site_site_symmetry_order
_atom_site_calc_flag
_atom_site_refinement_flags_posn
_atom_site_refinement_flags_adp
_atom_site_refinement_flags_occupancy
_atom_site_disorder_assembly
_atom_site_disorder_group
Br1 Br 0.49023(3) 0.17925(6) 0.54696(2) 0.05009(11) Uani 1 1 d . . . . .
Br2 Br 0.30537(3) 0.18836(6) 0.98393(2) 0.05271(12) Uani 1 1 d . . . . .
Br3 Br 0.67421(3) -0.39478(6) 0.54938(2) 0.04996(11) Uani 1 1 d . . . . .
Br4 Br 0.56008(3) 1.34275(6) 0.96431(2) 0.05096(11) Uani 1 1 d . . . . .
O1 O 0.38663(17) 0.4417(4) 0.69950(9) 0.0481(7) Uani 1 1 d . . . . .
H1 H 0.3705 0.5415 0.7124 0.072 Uiso 1 1 calc GR . . . .
O2 O 0.38264(16) 0.4751(4) 0.82863(9) 0.0461(6) Uani 1 1 d . . . . .
H2 H 0.3810 0.5758 0.8129 0.069 Uiso 1 1 calc GR . . . .
O3 O 0.55090(16) -0.0257(4) 0.68329(9) 0.0480(7) Uani 1 1 d . . . . .
H3A H 0.5581 0.0708 0.7002 0.072 Uiso 1 1 calc GR . . . .
O4 O 0.66154(17) 0.9754(4) 0.82433(9) 0.0496(7) Uani 1 1 d . . . . .
H4 H 0.6609 0.8678 0.8113 0.074 Uiso 1 1 calc GR . . . .
N1 N 0.33810(18) 0.7944(4) 0.70670(11) 0.0427(7) Uani 1 1 d . . . . .
N2 N 0.34572(18) 0.8243(4) 0.80694(11) 0.0417(7) Uani 1 1 d . . . . .
N3 N 0.5991(2) 0.3182(4) 0.70434(11) 0.0505(8) Uani 1 1 d . . . . .
N4 N 0.6158(2) 0.6304(4) 0.80629(12) 0.0515(9) Uani 1 1 d . . . . .
C1 C 0.3851(2) 0.6649(5) 0.63712(13) 0.0397(8) Uani 1 1 d . . . . .
C2 C 0.4000(2) 0.6964(5) 0.59127(13) 0.0426(9) Uani 1 1 d . . . . .
H2A H 0.3882 0.8192 0.5785 0.051 Uiso 1 1 calc R . . . .
C3 C 0.4313(2) 0.5558(5) 0.56369(13) 0.0430(9) Uani 1 1 d . . . . .
H3 H 0.4412 0.5798 0.5325 0.052 Uiso 1 1 calc R . . . .
C4 C 0.4476(2) 0.3776(5) 0.58351(13) 0.0411(8) Uani 1 1 d . . . . .
C5 C 0.4330(2) 0.3390(5) 0.62862(13) 0.0420(9) Uani 1 1 d . . . . .
H5 H 0.4446 0.2154 0.6410 0.050 Uiso 1 1 calc R . . . .
C6 C 0.4012(2) 0.4813(5) 0.65578(13) 0.0412(9) Uani 1 1 d . . . . .
C7 C 0.3533(2) 0.8190(5) 0.66507(13) 0.0410(8) Uani 1 1 d . . . . .
H7 H 0.3436 0.9416 0.6516 0.049 Uiso 1 1 calc R . . . .
C8 C 0.3043(2) 0.9554(5) 0.73195(14) 0.0464(9) Uani 1 1 d . . . . .
H8A H 0.2461 0.9281 0.7377 0.056 Uiso 1 1 calc R . . . .
H8B H 0.3059 1.0726 0.7129 0.056 Uiso 1 1 calc R . . . .
C9 C 0.3507(2) 0.9931(5) 0.77727(13) 0.0442(9) Uani 1 1 d . . . . .
H9 H 0.3240 1.1036 0.7925 0.053 Uiso 1 1 calc R . . . .
C10 C 0.4405(2) 1.0422(6) 0.77204(14) 0.0471(9) Uani 1 1 d . . . . .
H10A H 0.4660 1.0755 0.8020 0.071 Uiso 1 1 calc GR . . . .
H10B H 0.4447 1.1516 0.7512 0.071 Uiso 1 1 calc GR . . . .
H10C H 0.4688 0.9312 0.7596 0.071 Uiso 1 1 calc GR . . . .
C11 C 0.3090(2) 0.8404(5) 0.84424(13) 0.0404(8) Uani 1 1 d . . . . .
H11 H 0.2839 0.9590 0.8513 0.049 Uiso 1 1 calc R . . . .
C12 C 0.3048(2) 0.6817(5) 0.87620(12) 0.0380(8) Uani 1 1 d . . . . .
C13 C 0.3435(2) 0.5047(5) 0.86773(12) 0.0373(8) Uani 1 1 d . . . . .
C14 C 0.3437(2) 0.3583(5) 0.89989(13) 0.0409(8) Uani 1 1 d . . . . .
H14 H 0.3708 0.2403 0.8946 0.049 Uiso 1 1 calc R . . . .
C15 C 0.3037(2) 0.3874(5) 0.93963(13) 0.0405(8) Uani 1 1 d . . . . .
C16 C 0.2627(2) 0.5566(5) 0.94857(13) 0.0440(9) Uani 1 1 d . . . . .
H16 H 0.2342 0.5716 0.9759 0.053 Uiso 1 1 calc R . . . .
C17 C 0.2642(2) 0.7019(5) 0.91699(12) 0.0413(8) Uani 1 1 d . . . . .
H17 H 0.2371 0.8193 0.9230 0.050 Uiso 1 1 calc R . . . .
C18 C 0.6529(2) 0.1436(5) 0.64246(12) 0.0374(8) Uani 1 1 d . . . . .
C19 C 0.6045(2) -0.0203(5) 0.64938(12) 0.0390(8) Uani 1 1 d . . . . .
C20 C 0.6103(2) -0.1807(5) 0.62189(12) 0.0389(8) Uani 1 1 d . . . . .
H20 H 0.5771 -0.2905 0.6263 0.047 Uiso 1 1 calc R . . . .
C21 C 0.6659(2) -0.1768(5) 0.58780(12) 0.0402(8) Uani 1 1 d . . . . .
C22 C 0.7163(2) -0.0200(5) 0.58040(13) 0.0416(9) Uani 1 1 d . . . . .
H22 H 0.7548 -0.0222 0.5571 0.050 Uiso 1 1 calc R . . . .
C23 C 0.7088(2) 0.1387(5) 0.60798(12) 0.0404(8) Uani 1 1 d . . . . .
H23 H 0.7425 0.2474 0.6034 0.049 Uiso 1 1 calc R . . . .
C24 C 0.6470(2) 0.3134(5) 0.67095(13) 0.0422(8) Uani 1 1 d . . . . .
H24 H 0.6793 0.4230 0.6647 0.051 Uiso 1 1 calc R . . . .
C25 C 0.5962(3) 0.4946(6) 0.73169(15) 0.0598(12) Uani 1 1 d . . . . .
H25A H 0.5395 0.5461 0.7305 0.072 Uiso 1 1 calc R . . . .
H25B H 0.6326 0.5929 0.7190 0.072 Uiso 1 1 calc R . . . .
C26 C 0.6234(3) 0.4514(6) 0.78026(15) 0.0548(11) Uani 1 1 d . . . . .
H26 H 0.5879 0.3493 0.7930 0.066 Uiso 1 1 calc R . . . .
C27 C 0.7134(2) 0.3862(6) 0.78234(14) 0.0487(10) Uani 1 1 d . . . . .
H27A H 0.7475 0.4867 0.7695 0.073 Uiso 1 1 calc GR . . . .
H27B H 0.7186 0.2679 0.7646 0.073 Uiso 1 1 calc GR . . . .
H27C H 0.7316 0.3626 0.8142 0.073 Uiso 1 1 calc GR . . . .
C28 C 0.5708(2) 0.6361(5) 0.84066(13) 0.0436(9) Uani 1 1 d . . . . .
H28 H 0.5396 0.5259 0.8479 0.052 Uiso 1 1 calc R . . . .
C29 C 0.5657(2) 0.8065(5) 0.86897(12) 0.0391(8) Uani 1 1 d . . . . .
C30 C 0.5149(2) 0.8111(5) 0.90613(12) 0.0399(8) Uani 1 1 d . . . . .
H30 H 0.4823 0.7019 0.9124 0.048 Uiso 1 1 calc R . . . .
C31 C 0.5109(2) 0.9711(5) 0.93397(13) 0.0431(9) Uani 1 1 d . . . . .
H31 H 0.4750 0.9742 0.9586 0.052 Uiso 1 1 calc R . . . .
C32 C 0.5604(2) 1.1263(5) 0.92502(13) 0.0401(8) Uani 1 1 d . . . . .
C33 C 0.6112(2) 1.1299(5) 0.88855(12) 0.0380(8) Uani 1 1 d . . . . .
H33 H 0.6441 1.2392 0.8830 0.046 Uiso 1 1 calc R . . . .
C34 C 0.6131(2) 0.9699(5) 0.86004(12) 0.0374(8) Uani 1 1 d . . . . .

loop_
_atom_site_aniso_label
_atom_site_aniso_U_11
_atom_site_aniso_U_22
_atom_site_aniso_U_33
_atom_site_aniso_U_23
_atom_site_aniso_U_13
_atom_site_aniso_U_12
Br1 0.0588(2) 0.0441(2) 0.0474(2) -0.00088(18) 0.00312(18) 0.00343(18)
Br2 0.0618(3) 0.0480(2) 0.0486(2) 0.01030(19) 0.00627(19) -0.00087(19)
Br3 0.0603(3) 0.0426(2) 0.0468(2) -0.01041(17) 0.00112(18) 0.00720(18)
Br4 0.0604(3) 0.0419(2) 0.0514(2) -0.01315(18) 0.01037(19) -0.00163(18)
O1 0.0571(17) 0.0454(15) 0.0427(16) 0.0104(12) 0.0099(13) 0.0065(13)
O2 0.0501(16) 0.0437(15) 0.0450(16) 0.0011(12) 0.0097(13) 0.0016(12)
O3 0.0535(16) 0.0438(15) 0.0480(17) -0.0065(12) 0.0153(13) -0.0049(12)
O4 0.0622(17) 0.0380(14) 0.0500(17) -0.0062(12) 0.0182(14) -0.0057(13)
N1 0.0428(17) 0.0412(17) 0.0441(19) 0.0038(14) 0.0008(14) 0.0011(14)
N2 0.0416(17) 0.0386(16) 0.0452(19) 0.0020(14) 0.0037(14) -0.0019(14)
N3 0.065(2) 0.0386(17) 0.049(2) -0.0098(15) 0.0071(17) -0.0056(16)
N4 0.068(2) 0.0401(18) 0.047(2) -0.0100(15) 0.0094(17) -0.0064(16)
C1 0.0344(19) 0.0403(19) 0.044(2) 0.0046(17) -0.0015(16) -0.0003(15)
C2 0.040(2) 0.040(2) 0.047(2) 0.0113(17) -0.0017(17) 0.0002(16)
C3 0.042(2) 0.047(2) 0.040(2) 0.0061(17) 0.0017(17) -0.0024(17)
C4 0.037(2) 0.044(2) 0.043(2) 0.0003(17) 0.0010(16) -0.0008(16)
C5 0.041(2) 0.0381(19) 0.047(2) 0.0075(17) -0.0011(16) -0.0011(16)
C6 0.038(2) 0.043(2) 0.043(2) 0.0092(17) -0.0002(16) -0.0011(16)
C7 0.0370(19) 0.0385(19) 0.047(2) 0.0041(17) -0.0019(16) -0.0007(16)
C8 0.048(2) 0.038(2) 0.053(3) 0.0017(18) 0.0040(19) 0.0051(17)
C9 0.049(2) 0.039(2) 0.046(2) 0.0021(17) 0.0071(18) 0.0048(17)
C10 0.044(2) 0.046(2) 0.052(3) 0.0086(18) 0.0021(18) -0.0032(17)
C11 0.0366(19) 0.0367(19) 0.048(2) -0.0050(17) 0.0002(16) 0.0007(15)
C12 0.0364(19) 0.0367(18) 0.041(2) -0.0015(16) -0.0017(15) -0.0063(15)
C13 0.0337(19) 0.0399(19) 0.039(2) -0.0029(16) 0.0033(16) -0.0035(15)
C14 0.041(2) 0.0352(19) 0.046(2) -0.0012(16) -0.0040(17) 0.0010(15)
C15 0.043(2) 0.0379(19) 0.041(2) 0.0037(16) 0.0017(16) -0.0079(16)
C16 0.048(2) 0.046(2) 0.038(2) -0.0035(17) 0.0050(17) -0.0032(17)
C17 0.042(2) 0.040(2) 0.042(2) -0.0062(16) 0.0018(16) -0.0019(16)
C18 0.0398(19) 0.0367(19) 0.035(2) -0.0014(15) -0.0041(15) 0.0004(15)
C19 0.042(2) 0.041(2) 0.033(2) 0.0003(16) -0.0007(16) 0.0007(16)
C20 0.040(2) 0.0342(18) 0.042(2) -0.0006(16) -0.0027(16) 0.0021(15)
C21 0.048(2) 0.0351(18) 0.036(2) -0.0052(16) -0.0044(16) 0.0086(16)
C22 0.046(2) 0.042(2) 0.038(2) -0.0014(16) 0.0022(17) 0.0069(17)
C23 0.041(2) 0.041(2) 0.039(2) 0.0037(16) -0.0012(16) -0.0001(16)
C24 0.049(2) 0.0353(19) 0.042(2) -0.0029(16) -0.0021(17) -0.0020(17)
C25 0.081(3) 0.046(2) 0.053(3) -0.010(2) 0.011(2) -0.008(2)
C26 0.069(3) 0.040(2) 0.057(3) -0.0091(19) 0.011(2) -0.0084(19)
C27 0.051(2) 0.041(2) 0.053(3) -0.0074(18) -0.0024(19) 0.0009(18)
C28 0.045(2) 0.037(2) 0.049(2) -0.0047(17) 0.0014(18) -0.0062(16)
C29 0.043(2) 0.0362(19) 0.038(2) -0.0022(16) -0.0027(16) -0.0009(16)
C30 0.0375(19) 0.0393(19) 0.043(2) -0.0010(17) -0.0006(16) -0.0033(16)
C31 0.039(2) 0.048(2) 0.043(2) -0.0019(17) 0.0031(17) 0.0022(17)
C32 0.041(2) 0.0368(19) 0.042(2) -0.0043(16) -0.0007(16) 0.0028(15)
C33 0.042(2) 0.0321(18) 0.040(2) -0.0029(15) 0.0013(16) -0.0005(15)
C34 0.039(2) 0.0347(18) 0.038(2) -0.0022(15) 0.0002(16) 0.0015(15)

loop_
_atom_type_symbol
_atom_type_description
_atom_type_scat_dispersion_real
_atom_type_scat_dispersion_imag
_atom_type_scat_source
C C 0.0033 0.0016 'International Tables Vol C Tables 4.2.6.8 and 6.1.1.4'
H H 0.0000 0.0000 'International Tables Vol C Tables 4.2.6.8 and 6.1.1.4'
Br Br -0.2901 2.4595 'International Tables Vol C Tables 4.2.6.8 and 6.1.1.4'
N N 0.0061 0.0033 'International Tables Vol C Tables 4.2.6.8 and 6.1.1.4'
O O 0.0106 0.0060 'International Tables Vol C Tables 4.2.6.8 and 6.1.1.4'

loop_
_geom_angle_atom_site_label_1
_geom_angle_atom_site_label_2
_geom_angle_atom_site_label_3
_geom_angle
_geom_angle_site_symmetry_1
_geom_angle_site_symmetry_3
C7 N1 C8 118.5(3) . .
C11 N2 C9 118.6(3) . .
C24 N3 C25 118.3(3) . .
C28 N4 C26 120.1(3) . .
C2 C1 C6 118.6(3) . .
C2 C1 C7 120.5(3) . .
C6 C1 C7 120.9(3) . .
C3 C2 C1 122.5(3) . .
C2 C3 C4 117.2(4) . .
C3 C4 Br1 118.8(3) . .
C5 C4 Br1 118.8(3) . .
C5 C4 C3 122.4(4) . .
C4 C5 C6 119.8(3) . .
O1 C6 C1 121.2(3) . .
O1 C6 C5 119.3(3) . .
C5 C6 C1 119.6(3) . .
N1 C7 C1 122.1(3) . .
N1 C8 C9 112.9(3) . .
N2 C9 C8 109.9(3) . .
N2 C9 C10 108.7(3) . .
C8 C9 C10 113.2(3) . .
N2 C11 C12 121.6(3) . .
C13 C12 C11 121.0(3) . .
C17 C12 C11 120.9(3) . .
C17 C12 C13 118.1(3) . .
O2 C13 C12 121.0(3) . .
O2 C13 C14 118.5(3) . .
C14 C13 C12 120.5(3) . .
C15 C14 C13 118.7(3) . .
C14 C15 Br2 118.6(3) . .
C14 C15 C16 122.5(3) . .
C16 C15 Br2 118.9(3) . .
C17 C16 C15 118.3(3) . .
C16 C17 C12 121.7(4) . .
C19 C18 C24 121.6(3) . .
C23 C18 C19 118.4(3) . .
C23 C18 C24 120.0(3) . .
O3 C19 C18 120.9(3) . .
O3 C19 C20 118.0(3) . .
C20 C19 C18 121.1(3) . .
C21 C20 C19 118.1(3) . .
C20 C21 Br3 118.7(3) . .
C20 C21 C22 122.8(3) . .
C22 C21 Br3 118.4(3) . .
C23 C22 C21 117.9(3) . .
C22 C23 C18 121.7(3) . .
N3 C24 C18 121.2(3) . .
N3 C25 C26 109.5(4) . .
N4 C26 C25 107.1(3) . .
N4 C26 C27 109.5(3) . .
C25 C26 C27 109.6(4) . .
N4 C28 C29 121.8(3) . .
C30 C29 C28 121.0(3) . .
C30 C29 C34 118.5(3) . .
C34 C29 C28 120.5(3) . .
C31 C30 C29 121.5(3) . .
C32 C31 C30 118.2(3) . .
C31 C32 Br4 119.2(3) . .
C31 C32 C33 122.5(3) . .
C33 C32 Br4 118.3(3) . .
C32 C33 C34 118.7(3) . .
O4 C34 C29 121.1(3) . .
O4 C34 C33 118.4(3) . .
C33 C34 C29 120.4(3) . .

loop_
_geom_bond_atom_site_label_1
_geom_bond_atom_site_label_2
_geom_bond_distance
_geom_bond_site_symmetry_2
Br1 C4 1.900(4) .
Br2 C15 1.898(4) .
Br3 C21 1.899(3) .
Br4 C32 1.897(4) .
O1 C6 1.343(4) .
O2 C13 1.353(4) .
O3 C19 1.355(4) .
O4 C34 1.341(4) .
N1 C7 1.268(5) .
N1 C8 1.466(5) .
N2 C9 1.467(5) .
N2 C11 1.276(5) .
N3 C24 1.282(5) .
N3 C25 1.469(5) .
N4 C26 1.470(5) .
N4 C28 1.275(5) .
C1 C2 1.394(5) .
C1 C6 1.410(5) .
C1 C7 1.461(5) .
C2 C3 1.382(5) .
C3 C4 1.390(5) .
C4 C5 1.381(5) .
C5 C6 1.386(5) .
C8 C9 1.520(5) .
C9 C10 1.520(5) .
C11 C12 1.452(5) .
C12 C13 1.413(5) .
C12 C17 1.400(5) .
C13 C14 1.389(5) .
C14 C15 1.376(5) .
C15 C16 1.386(5) .
C16 C17 1.373(5) .
C18 C19 1.408(5) .
C18 C23 1.393(5) .
C18 C24 1.454(5) .
C19 C20 1.384(5) .
C20 C21 1.380(5) .
C21 C22 1.391(5) .
C22 C23 1.378(5) .
C25 C26 1.501(6) .
C26 C27 1.535(6) .
C28 C29 1.453(5) .
C29 C30 1.400(5) .
C29 C34 1.408(5) .
C30 C31 1.385(5) .
C31 C32 1.383(5) .
C32 C33 1.383(5) .
C33 C34 1.394(5) .
